data_7114585
loop_
_publ_author_name
'Stefan Pelties'
'Dirk Herrmann'
'Bas de Bruin'
'Frantisek Hartl'
'Robert Wolf'

_publ_section_title
;
 Selective P4 activation by an organometallic nickel(I) radical: formation
 of a dinuclear nickel(II) tetraphosphide and related di- and
 trichalcogenides
;
_journal_name_full Chem.Commun.
_journal_page_first 7014
_journal_paper_doi 10.1039/C4CC02601B
_journal_volume 50
_journal_year 2014
_chemical_formula_moiety 'C41 H59 N3 Ni O, 2(C7 H8)'
_chemical_formula_sum 'C55 H75 N3 Ni O'
_chemical_formula_weight 852.89
_chemical_name_systematic
;
 ?
;
_space_group_crystal_system triclinic
_space_group_IT_number 2
_space_group_name_Hall '-P 1'
_space_group_name_H-M_alt 'P -1'
_symmetry_space_group_name_Hall '-P 1'
_symmetry_space_group_name_H-M 'P -1'
_atom_sites_solution_hydrogens mixed
_atom_sites_solution_primary direct
_audit_creation_date 2014-01-09
_audit_creation_method
;
Olex2 1.2
(compiled 2013.12.10 svn.r2850 for OlexSys, GUI svn.r4736)
;
_cell_angle_alpha 87.524(4)
_cell_angle_beta 85.065(5)
_cell_angle_gamma 87.053(5)
_cell_formula_units_Z 2
_cell_length_a 11.1354(8)
_cell_length_b 12.2243(5)
_cell_length_c 17.8241(7)
_cell_measurement_reflns_used 7676
_cell_measurement_temperature 123.00(10)
_cell_measurement_theta_max 72.8750
_cell_measurement_theta_min 3.5820
_cell_volume 2412.2(2)
_computing_cell_refinement
'CrysAlisPro, Agilent Technologies, Version 1.171.36.24 (release 03-12-2012 CrysAlis171 .NET) (compiled Dec 3 2012,18:21:49)'
_computing_data_collection
'CrysAlisPro, Agilent Technologies, Version 1.171.36.24 (release 03-12-2012 CrysAlis171 .NET) (compiled Dec 3 2012,18:21:49)'
_computing_data_reduction
'CrysAlisPro, Agilent Technologies, Version 1.171.36.24 (release 03-12-2012 CrysAlis171 .NET) (compiled Dec 3 2012,18:21:49)'
_computing_molecular_graphics 'Olex2 (Dolomanov et al., 2009)'
_computing_publication_material 'Olex2 (Dolomanov et al., 2009)'
_computing_structure_refinement 'ShelXL-2013 (Sheldrick, 2008)'
_computing_structure_solution 'ShelXS-2013 (Sheldrick, 2008)'
_diffrn_ambient_temperature 123.00(10)
_diffrn_detector_area_resol_mean 10.3546
_diffrn_measured_fraction_theta_full 0.990
_diffrn_measured_fraction_theta_max 0.957
_diffrn_measurement_device_type 'SuperNova, Single source at offset), Atlas'
_diffrn_measurement_method '\w scans'
_diffrn_orient_matrix_UB_11 0.0370497000
_diffrn_orient_matrix_UB_12 -0.1090627000
_diffrn_orient_matrix_UB_13 -0.0377391000
_diffrn_orient_matrix_UB_21 -0.1325819000
_diffrn_orient_matrix_UB_22 -0.0321764000
_diffrn_orient_matrix_UB_23 0.0084786000
_diffrn_orient_matrix_UB_31 -0.0194097000
_diffrn_orient_matrix_UB_32 0.0549415000
_diffrn_orient_matrix_UB_33 -0.0777265000
_diffrn_radiation_monochromator mirror
_diffrn_radiation_type CuK\a
_diffrn_radiation_wavelength 1.54178
_diffrn_reflns_av_R_equivalents 0.0504
_diffrn_reflns_av_unetI/netI 0.0558
_diffrn_reflns_Laue_measured_fraction_full 0.990
_diffrn_reflns_Laue_measured_fraction_max 0.957
_diffrn_reflns_limit_h_max 13
_diffrn_reflns_limit_h_min -13
_diffrn_reflns_limit_k_max 15
_diffrn_reflns_limit_k_min -15
_diffrn_reflns_limit_l_max 19
_diffrn_reflns_limit_l_min -22
_diffrn_reflns_number 21977
_diffrn_reflns_point_group_measured_fraction_full 0.990
_diffrn_reflns_point_group_measured_fraction_max 0.957
_diffrn_reflns_theta_full 67.679
_diffrn_reflns_theta_max 73.763
_diffrn_reflns_theta_min 3.623
_diffrn_source 'SuperNova (Cu) X-ray Source'
_exptl_absorpt_coefficient_mu 0.877
_exptl_absorpt_correction_T_max 1.00000
_exptl_absorpt_correction_T_min 0.63542
_exptl_absorpt_correction_type multi-scan
_exptl_absorpt_process_details
'CrysAlisPro, Agilent Technologies, Version 1.171.36.24 (release 03-12-2012 CrysAlis171 .NET) (compiled Dec 3 2012,18:21:49) Empirical absorption correction using spherical harmonics, implemented in SCALE3 ABSPACK scaling algorithm.'
_exptl_crystal_colour 'clear pink'
_exptl_crystal_colour_lustre clear
_exptl_crystal_colour_primary pink
_exptl_crystal_density_diffrn 1.174
_exptl_crystal_description block
_exptl_crystal_F_000 924
_exptl_crystal_size_max 0.3
_exptl_crystal_size_mid 0.15
_exptl_crystal_size_min 0.1
_refine_diff_density_max 0.646
_refine_diff_density_min -0.347
_refine_diff_density_rms 0.057
_refine_ls_extinction_method none
_refine_ls_goodness_of_fit_ref 1.041
_refine_ls_hydrogen_treatment mixed
_refine_ls_matrix_type full
_refine_ls_number_parameters 561
_refine_ls_number_reflns 9329
_refine_ls_number_restraints 0
_refine_ls_restrained_S_all 1.041
_refine_ls_R_factor_all 0.0606
_refine_ls_R_factor_gt 0.0476
_refine_ls_shift/su_max 0.001
_refine_ls_shift/su_mean 0.000
_refine_ls_structure_factor_coef Fsqd
_refine_ls_weighting_details 'w=1/[\s^2^(Fo^2^)+(0.0653P)^2^+0.6711P] where P=(Fo^2^+2Fc^2^)/3'
_refine_ls_weighting_scheme calc
_refine_ls_wR_factor_gt 0.1224
_refine_ls_wR_factor_ref 0.1354
_reflns_Friedel_coverage 0.000
_reflns_number_gt 7547
_reflns_number_total 9329
_reflns_threshold_expression 'I > 2\s(I)'
_cod_data_source_file c4cc02601b2.cif
_cod_data_source_block 5
_cod_database_code 7114585
_shelxl_version_number 2013-4
_chemical_oxdiff_formula 'C41 H59 N3 Ni O'
_shelx_space_group_comment
;
The symmetry employed for this shelxl refinement is uniquely defined
by the following loop, which should always be used as a source of
symmetry information in preference to the above space-group names.
They are only intended as comments.
;
_reflns_odcompleteness_completeness 99.23
_reflns_odcompleteness_iscentric 1
_reflns_odcompleteness_theta 66.97
_olex2_refinement_description
;
1. Fixed Uiso
 At 1.2 times of:
  All C(H) groups, All C(H,H) groups
 At 1.5 times of:
  All C(H,H,H) groups
2.a Ternary CH refined with riding coordinates:
 C15(H15), C18(H18), C27(H27), C30(H30)
2.b Secondary CH2 refined with riding coordinates:
 C34(H34A,H34B), C35(H35A,H35B), C36(H36A,H36B)
2.c Me refined with riding coordinates:
 C16(H16A,H16B,H16C), C17(H17A,H17B,H17C), C19(H19A,H19B,H19C), C20(H20A,H20B,
 H20C), C28(H28A,H28B,H28C), C29(H29A,H29B,H29C), C31(H31A,H31B,H31C), C32(H32A,
 H32B,H32C), C38(H38A,H38B,H38C), C39(H39A,H39B,H39C), C40(H40A,H40B,H40C),
 C41(H41A,H41B,H41C), C106(H10A,H10B,H10C), C206(H20D,H20E,H20F)
2.d Aromatic/amide H refined with riding coordinates:
 C2(H2), C3(H3), C11(H11), C12(H12), C13(H13), C23(H23), C24(H24), C25(H25),
 C101(H101), C102(H102), C103(H103), C104(H104), C105(H105), C201(H201),
 C202(H202), C203(H203), C204(H204), C205(H205)
;

loop_
_space_group_symop_operation_xyz
'x, y, z'
'-x, -y, -z'

loop_
_atom_site_label
_atom_site_type_symbol
_atom_site_fract_x
_atom_site_fract_y
_atom_site_fract_z
_atom_site_U_iso_or_equiv
_atom_site_adp_type
_atom_site_occupancy
_atom_site_site_symmetry_order
_atom_site_calc_flag
_atom_site_refinement_flags_posn
C1 C 0.37046(17) 0.23324(15) 0.21754(11) 0.0189(4) Uani 1 1 d .
C2 C 0.21219(19) 0.12092(16) 0.22073(12) 0.0250(4) Uani 1 1 d .
H2 H 0.1579 0.0680 0.2374 0.030 Uiso 1 1 calc R
C3 C 0.21519(19) 0.17957(16) 0.15482(12) 0.0261(4) Uani 1 1 d .
H3 H 0.1630 0.1749 0.1172 0.031 Uiso 1 1 calc R
C4 C 0.62240(19) 0.25318(16) 0.15673(11) 0.0242(4) Uani 1 1 d .
C5 C 0.6337(2) 0.13355(17) 0.15944(12) 0.0278(4) Uani 1 1 d .
C6 C 0.7489(2) 0.10046(19) 0.17267(13) 0.0325(5) Uani 1 1 d .
C7 C 0.8178(2) 0.1960(2) 0.17611(14) 0.0325(5) Uani 1 1 d .
C8 C 0.7438(2) 0.28656(18) 0.16405(12) 0.0273(4) Uani 1 1 d .
C9 C 0.32683(17) 0.11405(16) 0.33400(11) 0.0211(4) Uani 1 1 d .
C10 C 0.28348(17) 0.17767(16) 0.39514(11) 0.0220(4) Uani 1 1 d .
C11 C 0.2986(2) 0.13314(18) 0.46713(12) 0.0282(4) Uani 1 1 d .
H11 H 0.2719 0.1735 0.5089 0.034 Uiso 1 1 calc R
C12 C 0.3528(2) 0.02946(19) 0.47758(13) 0.0318(5) Uani 1 1 d .
H12 H 0.3618 0.0010 0.5261 0.038 Uiso 1 1 calc R
C13 C 0.3934(2) -0.03149(17) 0.41656(13) 0.0298(5) Uani 1 1 d .
H13 H 0.4290 -0.1010 0.4245 0.036 Uiso 1 1 calc R
C14 C 0.38196(18) 0.00906(16) 0.34275(12) 0.0243(4) Uani 1 1 d .
C15 C 0.21659(18) 0.28750(16) 0.38460(12) 0.0236(4) Uani 1 1 d .
H15 H 0.2504 0.3227 0.3376 0.028 Uiso 1 1 calc R
C16 C 0.2275(2) 0.36516(19) 0.44858(14) 0.0329(5) Uani 1 1 d .
H16A H 0.1833 0.4330 0.4387 0.049 Uiso 1 1 calc R
H16B H 0.3110 0.3791 0.4518 0.049 Uiso 1 1 calc R
H16C H 0.1952 0.3321 0.4953 0.049 Uiso 1 1 calc R
C17 C 0.08259(19) 0.27049(19) 0.37701(14) 0.0320(5) Uani 1 1 d .
H17A H 0.0407 0.3404 0.3702 0.048 Uiso 1 1 calc R
H17B H 0.0483 0.2335 0.4218 0.048 Uiso 1 1 calc R
H17C H 0.0749 0.2270 0.3343 0.048 Uiso 1 1 calc R
C18 C 0.4254(2) -0.06158(17) 0.27703(14) 0.0307(5) Uani 1 1 d .
H18 H 0.4207 -0.0161 0.2306 0.037 Uiso 1 1 calc R
C19 C 0.3444(3) -0.1576(2) 0.27241(17) 0.0438(6) Uani 1 1 d .
H19A H 0.3736 -0.2007 0.2303 0.066 Uiso 1 1 calc R
H19B H 0.2635 -0.1302 0.2660 0.066 Uiso 1 1 calc R
H19C H 0.3453 -0.2023 0.3180 0.066 Uiso 1 1 calc R
C20 C 0.5571(2) -0.1018(2) 0.28136(17) 0.0427(6) Uani 1 1 d .
H20A H 0.5822 -0.1460 0.2390 0.064 Uiso 1 1 calc R
H20B H 0.5648 -0.1448 0.3272 0.064 Uiso 1 1 calc R
H20C H 0.6070 -0.0400 0.2806 0.064 Uiso 1 1 calc R
C21 C 0.33136(18) 0.33113(16) 0.09389(11) 0.0219(4) Uani 1 1 d .
C22 C 0.28647(19) 0.43947(16) 0.10720(12) 0.0246(4) Uani 1 1 d .
C23 C 0.3014(2) 0.51562(17) 0.04674(13) 0.0295(5) Uani 1 1 d .
H23 H 0.2734 0.5879 0.0532 0.035 Uiso 1 1 calc R
C24 C 0.3564(2) 0.48634(18) -0.02196(13) 0.0340(5) Uani 1 1 d .
H24 H 0.3657 0.5390 -0.0610 0.041 Uiso 1 1 calc R
C25 C 0.3980(2) 0.37958(19) -0.03354(12) 0.0312(5) Uani 1 1 d .
H25 H 0.4347 0.3611 -0.0805 0.037 Uiso 1 1 calc R
C26 C 0.38594(19) 0.29893(17) 0.02424(12) 0.0256(4) Uani 1 1 d .
C27 C 0.2207(2) 0.47165(17) 0.18141(13) 0.0308(5) Uani 1 1 d .
H27 H 0.2620 0.4334 0.2220 0.037 Uiso 1 1 calc R
C28 C 0.2202(3) 0.59531(19) 0.19375(15) 0.0409(6) Uani 1 1 d .
H28A H 0.1777 0.6110 0.2415 0.061 Uiso 1 1 calc R
H28B H 0.1809 0.6347 0.1542 0.061 Uiso 1 1 calc R
H28C H 0.3018 0.6174 0.1932 0.061 Uiso 1 1 calc R
C29 C 0.0898(2) 0.4367(2) 0.18793(15) 0.0411(6) Uani 1 1 d .
H29A H 0.0505 0.4580 0.2355 0.062 Uiso 1 1 calc R
H29B H 0.0889 0.3586 0.1846 0.062 Uiso 1 1 calc R
H29C H 0.0480 0.4716 0.1478 0.062 Uiso 1 1 calc R
C30 C 0.4265(2) 0.18071(18) 0.00769(13) 0.0326(5) Uani 1 1 d .
H30 H 0.4270 0.1390 0.0559 0.039 Uiso 1 1 calc R
C31 C 0.5539(3) 0.1709(2) -0.03208(15) 0.0454(6) Uani 1 1 d .
H31A H 0.5753 0.0953 -0.0413 0.068 Uiso 1 1 calc R
H31B H 0.6102 0.1989 -0.0007 0.068 Uiso 1 1 calc R
H31C H 0.5562 0.2124 -0.0791 0.068 Uiso 1 1 calc R
C32 C 0.3355(3) 0.1303(2) -0.03920(15) 0.0451(6) Uani 1 1 d .
H32A H 0.3614 0.0559 -0.0495 0.068 Uiso 1 1 calc R
H32B H 0.3306 0.1719 -0.0859 0.068 Uiso 1 1 calc R
H32C H 0.2575 0.1315 -0.0116 0.068 Uiso 1 1 calc R
C33 C 0.65357(18) 0.31483(16) 0.37840(11) 0.0225(4) Uani 1 1 d .
C34 C 0.78574(18) 0.34418(17) 0.36358(12) 0.0259(4) Uani 1 1 d .
H34A H 0.8314 0.3089 0.4026 0.031 Uiso 1 1 calc R
H34B H 0.8179 0.3152 0.3158 0.031 Uiso 1 1 calc R
C35 C 0.80389(19) 0.46675(18) 0.36166(14) 0.0310(5) Uani 1 1 d .
H35A H 0.8890 0.4803 0.3519 0.037 Uiso 1 1 calc R
H35B H 0.7754 0.4966 0.4099 0.037 Uiso 1 1 calc R
C36 C 0.73362(19) 0.52168(17) 0.29965(13) 0.0273(4) Uani 1 1 d .
H36A H 0.7666 0.4946 0.2514 0.033 Uiso 1 1 calc R
H36B H 0.7443 0.6000 0.2986 0.033 Uiso 1 1 calc R
C37 C 0.59796(18) 0.50134(16) 0.30988(11) 0.0226(4) Uani 1 1 d .
C38 C 0.64420(19) 0.19296(17) 0.36500(13) 0.0280(4) Uani 1 1 d .
H38A H 0.5615 0.1737 0.3740 0.042 Uiso 1 1 calc R
H38B H 0.6924 0.1503 0.3987 0.042 Uiso 1 1 calc R
H38C H 0.6728 0.1783 0.3139 0.042 Uiso 1 1 calc R
C39 C 0.6058(2) 0.3360(2) 0.45999(12) 0.0305(5) Uani 1 1 d .
H39A H 0.6109 0.4122 0.4694 0.046 Uiso 1 1 calc R
H39B H 0.6534 0.2926 0.4938 0.046 Uiso 1 1 calc R
H39C H 0.5232 0.3162 0.4679 0.046 Uiso 1 1 calc R
C40 C 0.5353(2) 0.56685(18) 0.37482(13) 0.0308(5) Uani 1 1 d .
H40A H 0.5703 0.5447 0.4208 0.046 Uiso 1 1 calc R
H40B H 0.4508 0.5533 0.3799 0.046 Uiso 1 1 calc R
H40C H 0.5457 0.6437 0.3644 0.046 Uiso 1 1 calc R
C41 C 0.5407(2) 0.53868(17) 0.23782(13) 0.0301(5) Uani 1 1 d .
H41A H 0.4560 0.5260 0.2437 0.045 Uiso 1 1 calc R
H41B H 0.5781 0.4981 0.1965 0.045 Uiso 1 1 calc R
H41C H 0.5519 0.6155 0.2279 0.045 Uiso 1 1 calc R
C100 C 1.0366(2) 0.7681(2) 0.39882(13) 0.0339(5) Uani 1 1 d .
C101 C 0.9406(2) 0.7820(2) 0.35508(15) 0.0443(6) Uani 1 1 d .
H101 H 0.9062 0.7213 0.3375 0.053 Uiso 1 1 calc R
C102 C 0.8947(3) 0.8881(3) 0.33711(17) 0.0568(8) Uani 1 1 d .
H102 H 0.8296 0.8978 0.3077 0.068 Uiso 1 1 calc R
C103 C 0.9466(3) 0.9787(2) 0.36329(18) 0.0506(7) Uani 1 1 d .
H103 H 0.9170 1.0492 0.3512 0.061 Uiso 1 1 calc R
C104 C 1.0414(3) 0.9628(2) 0.40685(19) 0.0514(7) Uani 1 1 d .
H104 H 1.0765 1.0230 0.4246 0.062 Uiso 1 1 calc R
C105 C 1.0855(2) 0.8584(2) 0.42469(16) 0.0420(6) Uani 1 1 d .
H105 H 1.1497 0.8490 0.4549 0.050 Uiso 1 1 calc R
C106 C 1.0879(3) 0.6546(2) 0.41823(17) 0.0466(6) Uani 1 1 d .
H10A H 1.1540 0.6601 0.4489 0.070 Uiso 1 1 calc R
H10B H 1.1160 0.6187 0.3727 0.070 Uiso 1 1 calc R
H10C H 1.0264 0.6130 0.4454 0.070 Uiso 1 1 calc R
C200 C 1.0263(3) 0.8315(2) 0.08228(18) 0.0472(7) Uani 1 1 d .
C201 C 0.9395(3) 0.7780(3) 0.13219(17) 0.0639(10) Uani 1 1 d .
H201 H 0.9146 0.8059 0.1790 0.077 Uiso 1 1 calc R
C202 C 0.8909(3) 0.6789(3) 0.10822(17) 0.0514(7) Uani 1 1 d .
H202 H 0.8333 0.6417 0.1389 0.062 Uiso 1 1 calc R
C203 C 0.9321(3) 0.6419(2) 0.03966(17) 0.0469(6) Uani 1 1 d .
H203 H 0.9012 0.5787 0.0234 0.056 Uiso 1 1 calc R
C204 C 1.0159(3) 0.6932(3) -0.00554(18) 0.0508(7) Uani 1 1 d .
H204 H 1.0424 0.6649 -0.0520 0.061 Uiso 1 1 calc R
C205 C 1.0618(3) 0.7858(3) 0.01622(17) 0.0499(7) Uani 1 1 d .
H205 H 1.1205 0.8194 -0.0159 0.060 Uiso 1 1 calc R
C206 C 1.0771(4) 0.9348(4) 0.1056(3) 0.1053(18) Uani 1 1 d .
H20D H 1.0404 0.9536 0.1544 0.158 Uiso 1 1 calc R
H20E H 1.0607 0.9932 0.0696 0.158 Uiso 1 1 calc R
H20F H 1.1627 0.9238 0.1078 0.158 Uiso 1 1 calc R
N1 N 0.58027(14) 0.37950(13) 0.32217(9) 0.0187(3) Uani 1 1 d .
N2 N 0.30616(15) 0.15537(13) 0.25865(9) 0.0199(3) Uani 1 1 d .
N3 N 0.31053(15) 0.24798(13) 0.15371(9) 0.0210(3) Uani 1 1 d .
O1 O 0.45751(12) 0.36045(11) 0.33676(8) 0.0216(3) Uani 1 1 d .
Ni1 Ni 0.50842(3) 0.29723(3) 0.24692(2) 0.01851(10) Uani 1 1 d .
H7 H 0.892(3) 0.195(2) 0.1841(16) 0.037(7) Uiso 1 1 d .
H4 H 0.572(2) 0.292(2) 0.1234(15) 0.032(7) Uiso 1 1 d .
H8 H 0.771(2) 0.360(2) 0.1615(15) 0.033(7) Uiso 1 1 d .
H5 H 0.572(2) 0.087(2) 0.1528(15) 0.031(7) Uiso 1 1 d .
H6 H 0.779(2) 0.033(2) 0.1772(15) 0.031(7) Uiso 1 1 d .

loop_
_atom_site_aniso_label
_atom_site_aniso_U_11
_atom_site_aniso_U_22
_atom_site_aniso_U_33
_atom_site_aniso_U_23
_atom_site_aniso_U_13
_atom_site_aniso_U_12
C1 0.0214(9) 0.0154(8) 0.0190(9) 0.0030(7) -0.0003(7) 0.0006(7)
C2 0.0281(10) 0.0207(9) 0.0271(11) 0.0038(8) -0.0067(8) -0.0054(7)
C3 0.0308(11) 0.0234(10) 0.0253(10) 0.0021(8) -0.0091(8) -0.0039(8)
C4 0.0320(11) 0.0207(9) 0.0187(9) 0.0020(8) 0.0012(8) 0.0014(8)
C5 0.0367(12) 0.0220(10) 0.0239(10) -0.0003(8) 0.0003(9) -0.0005(8)
C6 0.0363(12) 0.0257(11) 0.0325(12) 0.0029(9) 0.0060(9) 0.0082(9)
C7 0.0241(11) 0.0393(12) 0.0324(12) -0.0010(10) 0.0051(9) 0.0018(9)
C8 0.0312(11) 0.0272(10) 0.0222(10) -0.0008(8) 0.0064(8) -0.0028(8)
C9 0.0224(9) 0.0210(9) 0.0195(10) 0.0072(7) -0.0036(7) 0.0004(7)
C10 0.0186(9) 0.0242(9) 0.0229(10) 0.0053(8) -0.0018(7) -0.0016(7)
C11 0.0294(11) 0.0333(11) 0.0213(10) 0.0059(9) -0.0009(8) -0.0043(8)
C12 0.0317(11) 0.0369(12) 0.0264(11) 0.0163(9) -0.0072(9) -0.0053(9)
C13 0.0297(11) 0.0230(10) 0.0360(12) 0.0143(9) -0.0065(9) -0.0009(8)
C14 0.0220(9) 0.0201(9) 0.0300(11) 0.0066(8) -0.0015(8) -0.0020(7)
C15 0.0219(9) 0.0234(9) 0.0244(10) 0.0037(8) 0.0017(8) 0.0010(7)
C16 0.0330(11) 0.0308(11) 0.0337(12) -0.0041(9) 0.0029(9) 0.0033(9)
C17 0.0232(10) 0.0323(11) 0.0398(13) 0.0044(10) -0.0033(9) 0.0028(8)
C18 0.0359(12) 0.0191(9) 0.0355(12) 0.0048(9) 0.0008(9) 0.0010(8)
C19 0.0553(16) 0.0263(11) 0.0493(16) -0.0052(11) 0.0021(12) -0.0056(11)
C20 0.0394(13) 0.0277(11) 0.0570(17) 0.0098(11) 0.0089(12) 0.0077(10)
C21 0.0264(10) 0.0198(9) 0.0201(10) 0.0038(7) -0.0075(8) -0.0010(7)
C22 0.0301(10) 0.0211(9) 0.0234(10) 0.0022(8) -0.0092(8) -0.0004(8)
C23 0.0403(12) 0.0185(9) 0.0305(12) 0.0045(8) -0.0110(9) -0.0003(8)
C24 0.0463(13) 0.0273(11) 0.0287(12) 0.0138(9) -0.0092(10) -0.0072(9)
C25 0.0396(12) 0.0341(11) 0.0192(10) 0.0061(9) -0.0022(9) -0.0006(9)
C26 0.0324(11) 0.0242(10) 0.0204(10) 0.0028(8) -0.0058(8) -0.0005(8)
C27 0.0437(13) 0.0236(10) 0.0249(11) -0.0008(8) -0.0079(9) 0.0088(9)
C28 0.0521(15) 0.0294(12) 0.0420(14) -0.0081(10) -0.0152(12) 0.0141(10)
C29 0.0453(14) 0.0347(12) 0.0407(14) 0.0015(11) 0.0064(11) 0.0049(10)
C30 0.0489(14) 0.0270(11) 0.0211(10) 0.0012(8) -0.0048(9) 0.0068(9)
C31 0.0585(17) 0.0461(14) 0.0282(12) 0.0002(11) 0.0025(11) 0.0175(12)
C32 0.0733(19) 0.0293(12) 0.0346(13) -0.0066(10) -0.0152(13) 0.0023(12)
C33 0.0219(9) 0.0270(10) 0.0184(9) 0.0040(8) -0.0029(7) 0.0002(7)
C34 0.0205(9) 0.0299(10) 0.0270(11) 0.0028(8) -0.0034(8) -0.0009(8)
C35 0.0232(10) 0.0330(11) 0.0379(12) -0.0018(9) -0.0057(9) -0.0048(8)
C36 0.0289(11) 0.0233(10) 0.0294(11) 0.0007(8) 0.0004(8) -0.0053(8)
C37 0.0255(10) 0.0195(9) 0.0227(10) 0.0008(8) -0.0006(8) -0.0035(7)
C38 0.0272(10) 0.0274(10) 0.0289(11) 0.0101(9) -0.0061(8) 0.0001(8)
C39 0.0289(11) 0.0431(12) 0.0192(10) 0.0033(9) -0.0027(8) -0.0018(9)
C40 0.0341(11) 0.0269(10) 0.0310(12) -0.0062(9) -0.0016(9) 0.0024(8)
C41 0.0426(12) 0.0203(9) 0.0277(11) 0.0037(8) -0.0073(9) -0.0007(8)
C100 0.0340(12) 0.0383(12) 0.0283(11) 0.0016(9) 0.0041(9) -0.0048(9)
C101 0.0432(14) 0.0517(15) 0.0389(14) -0.0019(12) -0.0079(11) -0.0048(11)
C102 0.0426(15) 0.087(2) 0.0391(15) 0.0123(15) -0.0056(12) 0.0054(15)
C103 0.0538(17) 0.0395(14) 0.0532(17) 0.0119(13) 0.0124(14) 0.0082(12)
C104 0.0536(17) 0.0397(14) 0.0597(18) 0.0029(13) 0.0049(14) -0.0104(12)
C105 0.0377(13) 0.0437(14) 0.0445(15) 0.0022(11) -0.0015(11) -0.0083(10)
C106 0.0512(16) 0.0406(14) 0.0475(16) 0.0009(12) -0.0047(12) -0.0004(11)
C200 0.0427(14) 0.0386(13) 0.0630(19) -0.0076(13) -0.0212(13) 0.0038(11)
C201 0.069(2) 0.087(2) 0.0342(15) -0.0128(15) -0.0153(14) 0.0419(19)
C202 0.0431(15) 0.0583(17) 0.0493(17) 0.0197(14) 0.0008(12) 0.0046(13)
C203 0.0418(14) 0.0426(14) 0.0565(17) -0.0021(13) -0.0076(13) 0.0012(11)
C204 0.0479(16) 0.0587(18) 0.0464(16) -0.0042(14) -0.0084(13) 0.0012(13)
C205 0.0463(15) 0.0550(17) 0.0475(16) 0.0017(13) -0.0040(13) 0.0026(12)
C206 0.095(3) 0.068(3) 0.164(5) -0.044(3) -0.056(3) -0.004(2)
N1 0.0186(7) 0.0199(7) 0.0174(8) 0.0022(6) -0.0009(6) -0.0012(6)
N2 0.0233(8) 0.0169(7) 0.0192(8) 0.0045(6) -0.0032(6) -0.0005(6)
N3 0.0277(8) 0.0167(7) 0.0188(8) 0.0033(6) -0.0047(6) -0.0011(6)
O1 0.0171(6) 0.0270(7) 0.0205(7) 0.0009(5) 0.0000(5) -0.0019(5)
Ni1 0.02037(17) 0.01771(17) 0.01720(18) 0.00231(12) -0.00188(12) -0.00034(12)

loop_
_atom_type_symbol
_atom_type_description
_atom_type_scat_dispersion_real
_atom_type_scat_dispersion_imag
_atom_type_scat_source
C C 0.0181 0.0091 'International Tables Vol C Tables 4.2.6.8 and 6.1.1.4'
H H 0.0000 0.0000 'International Tables Vol C Tables 4.2.6.8 and 6.1.1.4'
N N 0.0311 0.0180 'International Tables Vol C Tables 4.2.6.8 and 6.1.1.4'
O O 0.0492 0.0322 'International Tables Vol C Tables 4.2.6.8 and 6.1.1.4'
Ni Ni -3.0029 0.5091 'International Tables Vol C Tables 4.2.6.8 and 6.1.1.4'

loop_
_geom_angle_atom_site_label_1
_geom_angle_atom_site_label_2
_geom_angle_atom_site_label_3
_geom_angle
N2 C1 Ni1 125.51(14)
N3 C1 N2 102.98(16)
N3 C1 Ni1 131.51(14)
C3 C2 N2 106.23(17)
C2 C3 N3 107.10(18)
C5 C4 Ni1 106.81(14)
C8 C4 C5 104.20(18)
C8 C4 Ni1 111.29(15)
C6 C5 C4 109.3(2)
C5 C6 C7 108.5(2)
C8 C7 C6 108.3(2)
C7 C8 C4 109.53(19)
C10 C9 N2 118.48(17)
C14 C9 C10 123.02(18)
C14 C9 N2 118.36(18)
C9 C10 C15 122.15(18)
C11 C10 C9 117.22(19)
C11 C10 C15 120.54(19)
C12 C11 C10 121.1(2)
C13 C12 C11 120.4(2)
C12 C13 C14 121.31(19)
C9 C14 C18 123.30(19)
C13 C14 C9 117.0(2)
C13 C14 C18 119.71(18)
C10 C15 C16 113.50(18)
C10 C15 C17 109.85(17)
C16 C15 C17 109.15(18)
C14 C18 C19 111.16(19)
C14 C18 C20 111.3(2)
C19 C18 C20 110.96(19)
C22 C21 N3 118.08(18)
C26 C21 C22 123.04(18)
C26 C21 N3 118.68(17)
C21 C22 C27 122.48(18)
C23 C22 C21 116.4(2)
C23 C22 C27 121.05(19)
C24 C23 C22 121.6(2)
C23 C24 C25 120.6(2)
C24 C25 C26 120.9(2)
C21 C26 C30 123.42(18)
C25 C26 C21 117.34(19)
C25 C26 C30 119.2(2)
C22 C27 C28 113.0(2)
C22 C27 C29 111.33(19)
C29 C27 C28 108.6(2)
C26 C30 C31 112.6(2)
C26 C30 C32 109.81(19)
C31 C30 C32 110.6(2)
C34 C33 C39 111.20(17)
C38 C33 C34 108.79(17)
C38 C33 C39 108.29(17)
N1 C33 C34 108.61(15)
N1 C33 C38 107.89(16)
N1 C33 C39 111.96(16)
C35 C34 C33 113.67(17)
C34 C35 C36 108.73(18)
C35 C36 C37 113.16(17)
C40 C37 C36 110.99(17)
C41 C37 C36 108.98(17)
C41 C37 C40 108.12(17)
N1 C37 C36 109.55(16)
N1 C37 C40 111.61(16)
N1 C37 C41 107.48(16)
C101 C100 C106 120.6(2)
C105 C100 C101 119.3(2)
C105 C100 C106 120.1(2)
C100 C101 C102 119.8(3)
C103 C102 C101 119.9(3)
C104 C103 C102 119.3(3)
C103 C104 C105 120.5(3)
C100 C105 C104 121.2(3)
C201 C200 C206 119.2(4)
C205 C200 C201 118.4(3)
C205 C200 C206 122.4(4)
C200 C201 C202 118.3(3)
C203 C202 C201 117.9(3)
C204 C203 C202 122.4(3)
C203 C204 C205 120.2(3)
C200 C205 C204 122.8(3)
C33 N1 Ni1 117.53(12)
C37 N1 C33 118.79(15)
C37 N1 Ni1 120.74(12)
O1 N1 C33 110.52(14)
O1 N1 C37 110.16(14)
O1 N1 Ni1 63.99(8)
C1 N2 C2 112.03(16)
C1 N2 C9 126.11(16)
C2 N2 C9 121.83(16)
C1 N3 C3 111.65(16)
C1 N3 C21 126.72(16)
C3 N3 C21 121.35(16)
N1 O1 Ni1 72.94(9)
C1 Ni1 C4 97.10(9)
C1 Ni1 N1 147.56(8)
N1 Ni1 C4 115.33(8)
O1 Ni1 C1 104.50(7)
O1 Ni1 C4 158.38(8)
O1 Ni1 N1 43.07(6)

loop_
_geom_bond_atom_site_label_1
_geom_bond_atom_site_label_2
_geom_bond_distance
C1 N2 1.369(2)
C1 N3 1.369(3)
C1 Ni1 1.8824(19)
C2 C3 1.348(3)
C2 N2 1.386(3)
C3 N3 1.383(3)
C4 C5 1.460(3)
C4 C8 1.450(3)
C4 Ni1 2.034(2)
C5 C6 1.362(3)
C6 C7 1.436(3)
C7 C8 1.366(3)
C9 C10 1.403(3)
C9 C14 1.402(3)
C9 N2 1.447(2)
C10 C11 1.392(3)
C10 C15 1.514(3)
C11 C12 1.388(3)
C12 C13 1.376(3)
C13 C14 1.399(3)
C14 C18 1.516(3)
C15 C16 1.532(3)
C15 C17 1.535(3)
C18 C19 1.525(3)
C18 C20 1.530(3)
C21 C22 1.414(3)
C21 C26 1.398(3)
C21 N3 1.453(2)
C22 C23 1.398(3)
C22 C27 1.513(3)
C23 C24 1.375(3)
C24 C25 1.380(3)
C25 C26 1.397(3)
C26 C30 1.525(3)
C27 C28 1.537(3)
C27 C29 1.533(4)
C30 C31 1.532(4)
C30 C32 1.536(4)
C33 C34 1.531(3)
C33 C38 1.529(3)
C33 C39 1.533(3)
C33 N1 1.517(2)
C34 C35 1.521(3)
C35 C36 1.522(3)
C36 C37 1.538(3)
C37 C40 1.533(3)
C37 C41 1.525(3)
C37 N1 1.517(2)
C100 C101 1.376(4)
C100 C105 1.370(4)
C100 C106 1.510(4)
C101 C102 1.403(4)
C102 C103 1.391(5)
C103 C104 1.364(5)
C104 C105 1.379(4)
C200 C201 1.422(5)
C200 C205 1.345(4)
C200 C206 1.499(4)
C201 C202 1.447(5)
C202 C203 1.356(4)
C203 C204 1.341(4)
C204 C205 1.351(4)
N1 O1 1.399(2)
N1 Ni1 1.9581(16)
O1 Ni1 1.8408(14)
